data_7025682
loop_
_publ_author_name
'Gardiner, Michael G.'
'James, Adam N.'
'Jones, Cameron'
'Schulten, Christian'

_publ_section_title
;
 Sm(II) reduction chemistry of heteroalkynes: stable adducts, reductive
 coupling, reductive C-C/C-N bond cleavage and trapping of the tert-butyl
 fragment with bulky nitriles, phosphaalkynes and isonitriles.
;
_journal_issue 29
_journal_name_full 'Dalton transactions (Cambridge, England : 2003)'
_journal_page_first 6864
_journal_page_last 6870
_journal_paper_doi 10.1039/c002778b
_journal_volume 39
_journal_year 2010
_chemical_formula_moiety '(C43 H63 N5 Sm), (C6 H6)'
_chemical_formula_sum 'C49 H69 N5 Sm'
_chemical_formula_weight 878.44
_chemical_name_systematic
;
?
;
_space_group_IT_number 36
_symmetry_cell_setting orthorhombic
_symmetry_Int_Tables_number 36
_symmetry_space_group_name_Hall 'C 2c -2'
_symmetry_space_group_name_H-M 'C m c 21'
_atom_sites_solution_hydrogens geom
_atom_sites_solution_primary direct
_atom_sites_solution_secondary difmap
_audit_creation_method SHELXL-97
_cell_angle_alpha 90.00
_cell_angle_beta 90.00
_cell_angle_gamma 90.00
_cell_formula_units_Z 8
_cell_length_a 17.460(6)
_cell_length_b 28.000(15)
_cell_length_c 18.760(4)
_cell_measurement_reflns_used 49950
_cell_measurement_temperature 100(2)
_cell_measurement_theta_max 25.67
_cell_measurement_theta_min 1.54
_cell_volume 9171(6)
_computing_cell_refinement XDS
_computing_data_collection BLU-ICE
_computing_data_reduction XDS
_computing_molecular_graphics
;
'X-SEED (Barbour, 2008) and ORTEPIII (Farrugia, 1998)'
;
_computing_publication_material 'WinGX (Farrugia, 1999)'
_computing_structure_refinement 'SHELXL-97 (Sheldrick, 1997)'
_computing_structure_solution 'SHELXS-97 (Sheldrick, 1990)'
_diffrn_ambient_temperature 100(2)
_diffrn_detector_area_resol_mean 'ADSC Q210'
_diffrn_measured_fraction_theta_full 0.944
_diffrn_measured_fraction_theta_max 0.944
_diffrn_measurement_device_type '3-BM1 Australian Synchrotron'
_diffrn_measurement_method Rotation
_diffrn_radiation_monochromator Si<111>
_diffrn_radiation_source 'Synchrotron BM'
_diffrn_radiation_type Synchrotron
_diffrn_radiation_wavelength 0.75277
_diffrn_reflns_av_R_equivalents 0.0391
_diffrn_reflns_av_sigmaI/netI 0.0243
_diffrn_reflns_limit_h_max 20
_diffrn_reflns_limit_h_min -20
_diffrn_reflns_limit_k_max 32
_diffrn_reflns_limit_k_min -32
_diffrn_reflns_limit_l_max 20
_diffrn_reflns_limit_l_min -20
_diffrn_reflns_number 49806
_diffrn_reflns_theta_full 25.67
_diffrn_reflns_theta_max 25.67
_diffrn_reflns_theta_min 1.54
_exptl_absorpt_coefficient_mu 1.318
_exptl_absorpt_correction_type none
_exptl_crystal_colour purple
_exptl_crystal_density_diffrn 1.272
_exptl_crystal_density_method 'not measured'
_exptl_crystal_description block
_exptl_crystal_F_000 3680
_exptl_crystal_size_max 0.20
_exptl_crystal_size_mid 0.15
_exptl_crystal_size_min 0.10
_refine_diff_density_max 1.138
_refine_diff_density_min -1.598
_refine_diff_density_rms 0.082
_refine_ls_abs_structure_details 'Flack H D (1983), Acta Cryst. A39, 876-881'
_refine_ls_abs_structure_Flack 0.359(13)
_refine_ls_extinction_method none
_refine_ls_goodness_of_fit_ref 1.059
_refine_ls_hydrogen_treatment constr
_refine_ls_matrix_type full
_refine_ls_number_parameters 527
_refine_ls_number_reflns 7138
_refine_ls_number_restraints 1
_refine_ls_restrained_S_all 1.059
_refine_ls_R_factor_all 0.0307
_refine_ls_R_factor_gt 0.0306
_refine_ls_shift/su_max 0.002
_refine_ls_shift/su_mean 0.000
_refine_ls_structure_factor_coef Fsqd
_refine_ls_weighting_details 'calc w=1/[\s^2^(Fo^2^)+(0.0203P)^2^+64.2719P] where P=(Fo^2^+2Fc^2^)/3'
_refine_ls_weighting_scheme calc
_refine_ls_wR_factor_gt 0.0748
_refine_ls_wR_factor_ref 0.0748
_reflns_number_gt 7124
_reflns_number_total 7138
_reflns_threshold_expression >2sigma(I)
_cod_data_source_file c002778b.txt
_cod_data_source_block e:\cncrys~1\smtbucn\ajas12ax
_cod_depositor_comments
;
The following automatic conversions were performed:

'_symmetry_cell_setting' value 'Orthorhombic' changed to
'orthorhombic' according to
/home/saulius/struct/CIF-dictionaries/cif_core.dic dictionary named
'cif_core.dic' version 2.4.2 from 2011-04-26.

Automatic conversion script
Id: cif_fix_values 1891 2012-01-12 08:04:46Z andrius 
;
_cod_original_sg_symbol_H-M Cmc21
_cod_database_code 7025682

loop_
_symmetry_equiv_pos_as_xyz
'x, y, z'
'-x, -y, z+1/2'
'-x, y, z'
'x, -y, z+1/2'
'x+1/2, y+1/2, z'
'-x+1/2, -y+1/2, z+1/2'
'-x+1/2, y+1/2, z'
'x+1/2, -y+1/2, z+1/2'

loop_
_atom_site_label
_atom_site_type_symbol
_atom_site_fract_x
_atom_site_fract_y
_atom_site_fract_z
_atom_site_U_iso_or_equiv
_atom_site_adp_type
_atom_site_occupancy
_atom_site_symmetry_multiplicity
_atom_site_calc_flag
_atom_site_refinement_flags
Sm1 Sm 0.0000 0.468701(10) 0.437083(16) 0.01660(9) Uani 1 2 d S
Sm2 Sm 0.0000 0.149252(10) 0.404356(17) 0.01241(8) Uani 1 2 d S
N1 N 0.0000 0.40892(19) 0.3164(3) 0.0172(12) Uani 1 2 d S
N2 N 0.1293(2) 0.42493(12) 0.4407(2) 0.0174(8) Uani 1 1 d .
N3 N 0.0000 0.41892(19) 0.5655(3) 0.0180(13) Uani 1 2 d S
N4 N 0.0000 0.5619(2) 0.4377(5) 0.0418(17) Uani 1 2 d S
N5 N 0.0000 0.1952(2) 0.2852(3) 0.0149(13) Uani 1 2 d S
N6 N 0.13762(19) 0.20382(11) 0.4069(3) 0.0144(7) Uani 1 1 d .
N7 N 0.0000 0.18863(19) 0.5269(3) 0.0145(12) Uani 1 2 d S
N8 N 0.0000 0.0562(2) 0.4133(5) 0.0384(18) Uani 1 2 d S
C1 C 0.0405(3) 0.48149(18) 0.2836(3) 0.0256(12) Uani 1 1 d .
H1 H 0.0721 0.5080 0.2722 0.031 Uiso 1 1 calc R
C2 C 0.0660(3) 0.43678(17) 0.3026(2) 0.0189(10) Uani 1 1 d .
C3 C 0.1464(3) 0.41799(19) 0.3082(3) 0.0228(12) Uani 1 1 d .
C4 C 0.1636(3) 0.40215(16) 0.3842(2) 0.0183(11) Uani 1 1 d .
C5 C 0.2182(3) 0.36966(16) 0.4080(3) 0.0265(10) Uani 1 1 d .
H5 H 0.2495 0.3497 0.3791 0.032 Uiso 1 1 calc R
C6 C 0.2183(3) 0.37190(18) 0.4830(3) 0.0252(11) Uani 1 1 d .
H6 H 0.2495 0.3540 0.5147 0.030 Uiso 1 1 calc R
C7 C 0.1628(3) 0.40612(17) 0.5012(3) 0.0213(11) Uani 1 1 d .
C8 C 0.1466(3) 0.42745(18) 0.5729(3) 0.0211(11) Uani 1 1 d .
C9 C 0.0656(3) 0.44709(17) 0.5767(3) 0.0190(10) Uani 1 1 d .
C10 C 0.0408(3) 0.49262(17) 0.5906(3) 0.0203(10) Uani 1 1 d .
H10 H 0.0727 0.5196 0.5989 0.024 Uiso 1 1 calc R
C11 C 0.1593(3) 0.37649(19) 0.2552(3) 0.0250(11) Uani 1 1 d .
H11A H 0.2138 0.3668 0.2575 0.030 Uiso 1 1 calc R
H11B H 0.1281 0.3489 0.2706 0.030 Uiso 1 1 calc R
C12 C 0.1396(4) 0.3880(2) 0.1782(3) 0.0388(15) Uani 1 1 d .
H12A H 0.1493 0.3599 0.1484 0.058 Uiso 1 1 calc R
H12B H 0.1714 0.4147 0.1617 0.058 Uiso 1 1 calc R
H12C H 0.0854 0.3969 0.1749 0.058 Uiso 1 1 calc R
C13 C 0.2020(4) 0.4598(2) 0.2901(4) 0.0412(16) Uani 1 1 d .
H13A H 0.1906 0.4700 0.2407 0.049 Uiso 1 1 calc R
H13B H 0.1883 0.4869 0.3215 0.049 Uiso 1 1 calc R
C14 C 0.2824(6) 0.4534(4) 0.2950(7) 0.097(3) Uani 1 1 d .
H14A H 0.3083 0.4832 0.2822 0.145 Uiso 1 1 calc R
H14B H 0.2984 0.4280 0.2623 0.145 Uiso 1 1 calc R
H14C H 0.2960 0.4445 0.3440 0.145 Uiso 1 1 calc R
C15 C 0.2049(3) 0.46853(19) 0.5885(3) 0.0319(14) Uani 1 1 d .
H15A H 0.1865 0.4863 0.6307 0.038 Uiso 1 1 calc R
H15B H 0.2545 0.4538 0.6014 0.038 Uiso 1 1 calc R
C16 C 0.2191(3) 0.5037(2) 0.5301(3) 0.0412(15) Uani 1 1 d .
H16A H 0.2563 0.5276 0.5463 0.062 Uiso 1 1 calc R
H16B H 0.1710 0.5195 0.5174 0.062 Uiso 1 1 calc R
H16C H 0.2395 0.4870 0.4883 0.062 Uiso 1 1 calc R
C17 C 0.1579(3) 0.3893(2) 0.6331(3) 0.0276(12) Uani 1 1 d .
H17A H 0.1278 0.3605 0.6206 0.033 Uiso 1 1 calc R
H17B H 0.2125 0.3799 0.6342 0.033 Uiso 1 1 calc R
C18 C 0.1346(4) 0.4055(2) 0.7074(3) 0.0380(14) Uani 1 1 d .
H18A H 0.1430 0.3794 0.7413 0.057 Uiso 1 1 calc R
H18B H 0.0803 0.4143 0.7074 0.057 Uiso 1 1 calc R
H18C H 0.1655 0.4332 0.7214 0.057 Uiso 1 1 calc R
C19 C 0.0000 0.3589(2) 0.3410(4) 0.0179(14) Uani 1 2 d S
H19A H 0.0000 0.3376 0.2996 0.027 Uiso 1 2 calc SR
H19C H -0.0458 0.3530 0.3698 0.027 Uiso 0.50 1 calc PR
H19B H 0.0458 0.3530 0.3698 0.027 Uiso 0.50 1 calc PR
C20 C 0.0000 0.3674(2) 0.5502(4) 0.0218(16) Uani 1 2 d S
H20A H 0.0000 0.3495 0.5951 0.033 Uiso 1 2 calc SR
H20B H 0.0458 0.3592 0.5226 0.033 Uiso 0.50 1 calc PR
H20C H -0.0458 0.3592 0.5226 0.033 Uiso 0.50 1 calc PR
C21 C 0.0000 0.6021(3) 0.4338(6) 0.0392(19) Uani 1 2 d S
C22 C 0.0000 0.6542(2) 0.4369(5) 0.0315(18) Uani 1 2 d S
C23 C 0.0712(4) 0.6714(3) 0.3961(5) 0.061(2) Uani 1 1 d .
H23A H 0.0732 0.7063 0.3969 0.091 Uiso 1 1 calc R
H23B H 0.0686 0.6602 0.3467 0.091 Uiso 1 1 calc R
H23C H 0.1174 0.6585 0.4189 0.091 Uiso 1 1 calc R
C24 C 0.0000 0.6715(3) 0.5147(5) 0.050(3) Uani 1 2 d S
H24A H 0.0000 0.7065 0.5156 0.076 Uiso 1 2 calc SR
H24B H 0.0458 0.6595 0.5390 0.076 Uiso 0.50 1 calc PR
H24C H -0.0458 0.6595 0.5390 0.076 Uiso 0.50 1 calc PR
C25 C 0.0412(3) 0.25759(17) 0.2157(3) 0.0177(10) Uani 1 1 d .
H25 H 0.0741 0.2792 0.1915 0.021 Uiso 1 1 calc R
C26 C 0.0627(3) 0.21917(16) 0.2588(3) 0.0140(10) Uani 1 1 d .
C27 C 0.1420(3) 0.19829(18) 0.2692(3) 0.0152(10) Uani 1 1 d .
C28 C 0.1489(3) 0.17743(17) 0.3442(3) 0.0143(10) Uani 1 1 d .
C29 C 0.1649(3) 0.13156(17) 0.3644(3) 0.0193(11) Uani 1 1 d .
H29 H 0.1745 0.1055 0.3333 0.023 Uiso 1 1 calc R
C30 C 0.1649(3) 0.12964(15) 0.4403(3) 0.0187(10) Uani 1 1 d .
H30 H 0.1745 0.1021 0.4685 0.022 Uiso 1 1 calc R
C31 C 0.1483(3) 0.17506(17) 0.4661(3) 0.0173(11) Uani 1 1 d .
C32 C 0.1422(3) 0.19179(17) 0.5422(3) 0.0159(11) Uani 1 1 d .
C33 C 0.0633(3) 0.21164(16) 0.5565(3) 0.0152(10) Uani 1 1 d .
C34 C 0.0403(3) 0.24844(17) 0.6006(3) 0.0193(10) Uani 1 1 d .
H34 H 0.0726 0.2697 0.6261 0.023 Uiso 1 1 calc R
C35 C 0.1501(3) 0.15501(19) 0.2172(3) 0.0177(11) Uani 1 1 d .
H35A H 0.2009 0.1401 0.2247 0.021 Uiso 1 1 calc R
H35B H 0.1108 0.1309 0.2295 0.021 Uiso 1 1 calc R
C36 C 0.1419(3) 0.1678(2) 0.1388(3) 0.0262(12) Uani 1 1 d .
H36A H 0.1473 0.1389 0.1097 0.039 Uiso 1 1 calc R
H36B H 0.1817 0.1908 0.1255 0.039 Uiso 1 1 calc R
H36C H 0.0913 0.1820 0.1305 0.039 Uiso 1 1 calc R
C37 C 0.2052(3) 0.23592(17) 0.2549(3) 0.0192(11) Uani 1 1 d .
H37A H 0.1985 0.2486 0.2060 0.023 Uiso 1 1 calc R
H37B H 0.1981 0.2629 0.2884 0.023 Uiso 1 1 calc R
C38 C 0.2870(3) 0.21729(19) 0.2624(3) 0.0283(13) Uani 1 1 d .
H38A H 0.3232 0.2432 0.2528 0.042 Uiso 1 1 calc R
H38B H 0.2954 0.1913 0.2283 0.042 Uiso 1 1 calc R
H38C H 0.2948 0.2053 0.3110 0.042 Uiso 1 1 calc R
C39 C 0.2041(3) 0.23051(18) 0.5581(3) 0.0205(11) Uani 1 1 d .
H39A H 0.1883 0.2609 0.5355 0.025 Uiso 1 1 calc R
H39B H 0.2063 0.2359 0.6103 0.025 Uiso 1 1 calc R
C40 C 0.2846(3) 0.2173(2) 0.5315(3) 0.0296(13) Uani 1 1 d .
H40A H 0.3204 0.2430 0.5433 0.044 Uiso 1 1 calc R
H40B H 0.2833 0.2128 0.4797 0.044 Uiso 1 1 calc R
H40C H 0.3013 0.1876 0.5544 0.044 Uiso 1 1 calc R
C41 C 0.1547(3) 0.14789(17) 0.5916(3) 0.0216(12) Uani 1 1 d .
H41A H 0.1190 0.1223 0.5768 0.026 Uiso 1 1 calc R
H41B H 0.2075 0.1359 0.5844 0.026 Uiso 1 1 calc R
C42 C 0.1432(3) 0.1573(3) 0.6710(4) 0.0321(12) Uani 1 1 d .
H42A H 0.1529 0.1279 0.6978 0.048 Uiso 1 1 calc R
H42B H 0.0904 0.1678 0.6794 0.048 Uiso 1 1 calc R
H42C H 0.1787 0.1822 0.6867 0.048 Uiso 1 1 calc R
C43 C 0.1188(3) 0.25508(13) 0.4090(3) 0.0194(9) Uani 1 1 d .
H43A H 0.0862 0.2617 0.4503 0.029 Uiso 1 1 calc R
H43B H 0.0916 0.2640 0.3652 0.029 Uiso 1 1 calc R
H43C H 0.1662 0.2737 0.4126 0.029 Uiso 1 1 calc R
C44 C 0.0000 0.0153(2) 0.4167(6) 0.038(3) Uani 1 2 d S
C45 C 0.0000 -0.0364(3) 0.4271(6) 0.042(2) Uani 1 2 d S
C46 C 0.0710(6) -0.0508(3) 0.4704(6) 0.088(3) Uani 1 1 d .
H46A H 0.0712 -0.0855 0.4772 0.131 Uiso 1 1 calc R
H46B H 0.0697 -0.0350 0.5170 0.131 Uiso 1 1 calc R
H46C H 0.1173 -0.0412 0.4447 0.131 Uiso 1 1 calc R
C47 C 0.0000 -0.0599(4) 0.3558(6) 0.058(3) Uani 1 2 d S
H47A H 0.0000 -0.0947 0.3619 0.087 Uiso 1 2 calc SR
H47B H 0.0458 -0.0503 0.3293 0.087 Uiso 0.50 1 calc PR
H47C H -0.0458 -0.0503 0.3293 0.087 Uiso 0.50 1 calc PR
C48 C 0.5000 0.3136(3) 0.4730(5) 0.040(2) Uani 1 2 d S
H48 H 0.5000 0.3170 0.5234 0.048 Uiso 1 2 calc SR
C49 C 0.5680(4) 0.3110(2) 0.4356(4) 0.0426(14) Uani 1 1 d .
H49 H 0.6152 0.3120 0.4608 0.051 Uiso 1 1 calc R
C50 C 0.5686(4) 0.3071(2) 0.3626(4) 0.0410(16) Uani 1 1 d .
H50 H 0.6158 0.3065 0.3374 0.049 Uiso 1 1 calc R
C51 C 0.5000 0.3040(3) 0.3262(5) 0.037(2) Uani 1 2 d S
H51 H 0.5000 0.2997 0.2759 0.044 Uiso 1 2 calc SR
C52 C 0.0000 0.0447(3) 0.6420(6) 0.052(3) Uani 1 2 d S
H52 H 0.0000 0.0766 0.6247 0.062 Uiso 1 2 calc SR
C53 C 0.0679(5) 0.0223(2) 0.6541(4) 0.0509(18) Uani 1 1 d .
H53 H 0.1148 0.0386 0.6456 0.061 Uiso 1 1 calc R
C54 C 0.0686(4) -0.0249(2) 0.6792(4) 0.0533(19) Uani 1 1 d .
H54 H 0.1158 -0.0408 0.6872 0.064 Uiso 1 1 calc R
C55 C 0.0000 -0.0480(3) 0.6922(6) 0.050(3) Uani 1 2 d S
H55 H 0.0000 -0.0798 0.7100 0.060 Uiso 1 2 calc SR

loop_
_atom_site_aniso_label
_atom_site_aniso_U_11
_atom_site_aniso_U_22
_atom_site_aniso_U_33
_atom_site_aniso_U_23
_atom_site_aniso_U_13
_atom_site_aniso_U_12
Sm1 0.02295(17) 0.01327(16) 0.01358(17) 0.00077(14) 0.000 0.000
Sm2 0.01596(15) 0.01250(15) 0.00879(16) -0.00051(14) 0.000 0.000
N1 0.020(3) 0.017(3) 0.015(3) 0.001(2) 0.000 0.000
N2 0.0174(18) 0.0180(17) 0.017(2) -0.0023(18) -0.0006(18) -0.0014(14)
N3 0.024(3) 0.010(3) 0.020(3) -0.004(2) 0.000 0.000
N4 0.056(4) 0.017(3) 0.053(5) -0.017(4) 0.000 0.000
N5 0.024(3) 0.017(3) 0.004(3) 0.003(2) 0.000 0.000
N6 0.0193(17) 0.0132(16) 0.0107(18) -0.0013(17) -0.0014(19) 0.0002(13)
N7 0.014(3) 0.016(3) 0.013(3) 0.004(2) 0.000 0.000
N8 0.039(4) 0.037(4) 0.040(5) 0.007(3) 0.000 0.000
C1 0.035(3) 0.021(3) 0.021(3) 0.004(2) 0.007(2) -0.009(2)
C2 0.028(3) 0.021(2) 0.007(3) 0.0015(18) 0.003(2) -0.006(2)
C3 0.025(3) 0.023(3) 0.021(3) 0.001(2) 0.003(2) -0.006(2)
C4 0.026(2) 0.019(2) 0.010(3) -0.0026(17) 0.0006(17) -0.0062(19)
C5 0.031(2) 0.027(2) 0.022(3) -0.008(2) 0.004(2) 0.0072(19)
C6 0.030(3) 0.025(2) 0.021(3) -0.003(2) -0.001(2) 0.007(2)
C7 0.017(2) 0.019(2) 0.027(3) -0.001(2) -0.002(2) 0.002(2)
C8 0.022(3) 0.021(2) 0.021(3) -0.002(2) -0.003(2) 0.001(2)
C9 0.018(2) 0.020(2) 0.019(3) 0.0014(19) -0.0038(19) -0.0020(19)
C10 0.029(3) 0.021(3) 0.011(3) -0.0022(18) 0.002(2) -0.004(2)
C11 0.022(3) 0.038(3) 0.015(3) -0.005(2) 0.007(2) -0.001(2)
C12 0.032(3) 0.060(4) 0.025(3) -0.008(3) 0.008(2) 0.008(3)
C13 0.036(4) 0.050(4) 0.037(4) 0.014(3) -0.007(3) -0.025(3)
C14 0.073(6) 0.085(7) 0.132(10) 0.017(6) 0.034(6) -0.003(5)
C15 0.026(3) 0.033(3) 0.036(4) -0.013(2) -0.008(3) 0.001(2)
C16 0.034(3) 0.045(3) 0.045(4) -0.014(3) 0.011(3) -0.017(3)
C17 0.032(3) 0.033(3) 0.018(3) 0.001(2) -0.008(2) 0.013(2)
C18 0.053(4) 0.043(4) 0.018(3) 0.004(2) 0.000(3) 0.017(3)
C19 0.023(4) 0.019(4) 0.012(4) 0.002(3) 0.000 0.000
C20 0.030(4) 0.012(3) 0.023(4) 0.000(3) 0.000 0.000
C21 0.050(5) 0.035(5) 0.032(5) 0.004(4) 0.000 0.000
C22 0.046(5) 0.021(3) 0.028(4) -0.003(4) 0.000 0.000
C23 0.073(5) 0.057(4) 0.053(5) -0.006(4) 0.014(4) -0.021(4)
C24 0.069(7) 0.041(5) 0.042(6) -0.009(4) 0.000 0.000
C25 0.026(3) 0.017(2) 0.010(3) -0.0012(18) -0.001(2) -0.002(2)
C26 0.012(2) 0.017(2) 0.013(3) -0.0033(18) 0.0025(18) -0.0012(18)
C27 0.017(3) 0.021(2) 0.008(3) -0.0016(19) 0.0009(19) 0.003(2)
C28 0.011(2) 0.021(2) 0.011(3) -0.0010(19) 0.0009(18) 0.001(2)
C29 0.022(3) 0.021(2) 0.014(3) -0.007(2) 0.003(2) 0.003(2)
C30 0.021(2) 0.016(2) 0.018(3) 0.000(2) 0.003(2) 0.0013(18)
C31 0.016(2) 0.017(2) 0.018(3) 0.0000(19) 0.000(2) 0.002(2)
C32 0.017(3) 0.016(3) 0.015(3) 0.000(2) -0.002(2) -0.0020(19)
C33 0.021(2) 0.017(2) 0.008(3) 0.0006(17) -0.0031(18) -0.0027(19)
C34 0.023(3) 0.019(2) 0.017(3) -0.0002(19) -0.002(2) -0.002(2)
C35 0.016(3) 0.024(3) 0.013(3) -0.002(2) -0.001(2) 0.000(2)
C36 0.036(3) 0.031(3) 0.012(3) -0.009(2) 0.001(2) 0.004(2)
C37 0.019(3) 0.021(2) 0.017(3) 0.000(2) 0.005(2) -0.006(2)
C38 0.024(3) 0.024(3) 0.036(4) 0.006(2) -0.002(2) -0.005(2)
C39 0.023(3) 0.024(3) 0.014(3) -0.0037(19) -0.001(2) -0.001(2)
C40 0.016(3) 0.041(3) 0.032(3) -0.001(2) -0.003(2) -0.005(2)
C41 0.026(3) 0.021(3) 0.017(3) 0.0053(19) -0.010(2) 0.002(2)
C42 0.039(3) 0.038(3) 0.020(3) 0.010(2) -0.004(3) 0.008(3)
C43 0.027(2) 0.0137(19) 0.017(2) 0.000(2) -0.004(2) 0.0010(17)
C44 0.033(4) 0.016(4) 0.065(8) 0.007(4) 0.000 0.000
C45 0.067(6) 0.025(4) 0.035(7) 0.002(3) 0.000 0.000
C46 0.112(8) 0.043(4) 0.108(8) -0.005(4) -0.049(6) 0.026(5)
C47 0.058(7) 0.055(6) 0.061(8) 0.003(5) 0.000 0.000
C48 0.066(7) 0.035(5) 0.020(4) 0.009(4) 0.000 0.000
C49 0.054(4) 0.037(3) 0.037(4) -0.004(3) -0.011(3) 0.012(3)
C50 0.042(4) 0.041(4) 0.039(4) -0.003(3) 0.010(3) 0.008(3)
C51 0.045(5) 0.041(5) 0.025(5) -0.005(4) 0.000 0.000
C52 0.067(7) 0.030(5) 0.058(7) 0.008(4) 0.000 0.000
C53 0.056(5) 0.043(4) 0.054(5) 0.009(3) 0.006(3) -0.008(3)
C54 0.049(4) 0.036(4) 0.075(6) 0.010(3) -0.002(4) 0.002(3)
C55 0.044(6) 0.025(5) 0.082(8) 0.017(4) 0.000 0.000

loop_
_atom_type_symbol
_atom_type_description
_atom_type_scat_dispersion_real
_atom_type_scat_dispersion_imag
_atom_type_scat_source
C C 0.0033 0.0016 'International Tables Vol C Tables 4.2.6.8 and 6.1.1.4'
H H 0.0000 0.0000 'International Tables Vol C Tables 4.2.6.8 and 6.1.1.4'
N N 0.0061 0.0033 'International Tables Vol C Tables 4.2.6.8 and 6.1.1.4'
Sm Sm -0.1638 3.4418 'International Tables Vol C Tables 4.2.6.8 and 6.1.1.4'

loop_
_geom_angle_atom_site_label_1
_geom_angle_atom_site_label_2
_geom_angle_atom_site_label_3
_geom_angle
_geom_angle_site_symmetry_1
_geom_angle_site_symmetry_3
N2 Sm1 N2 122.92(15) . 3
N2 Sm1 N4 118.48(8) . .
N2 Sm1 N4 118.48(8) 3 .
N2 Sm1 N3 74.84(11) . .
N2 Sm1 N3 74.84(11) 3 .
N4 Sm1 N3 119.8(2) . .
N2 Sm1 N1 74.78(11) . .
N2 Sm1 N1 74.78(11) 3 .
N4 Sm1 N1 126.7(2) . .
N3 Sm1 N1 113.46(16) . .
N2 Sm1 C2 102.94(14) . 3
N2 Sm1 C2 61.89(14) 3 3
N4 Sm1 C2 108.1(2) . 3
N3 Sm1 C2 126.56(14) . 3
N1 Sm1 C2 28.55(11) . 3
N2 Sm1 C2 61.89(14) . .
N2 Sm1 C2 102.94(14) 3 .
N4 Sm1 C2 108.1(2) . .
N3 Sm1 C2 126.56(14) . .
N1 Sm1 C2 28.55(11) . .
C2 Sm1 C2 46.6(2) 3 .
N2 Sm1 C9 62.19(14) . .
N2 Sm1 C9 102.82(14) 3 .
N4 Sm1 C9 101.7(2) . .
N3 Sm1 C9 28.40(11) . .
N1 Sm1 C9 126.70(14) . .
C2 Sm1 C9 150.17(12) 3 .
C2 Sm1 C9 123.88(13) . .
N2 Sm1 C9 102.82(14) . 3
N2 Sm1 C9 62.19(14) 3 3
N4 Sm1 C9 101.7(2) . 3
N3 Sm1 C9 28.40(11) . 3
N1 Sm1 C9 126.70(14) . 3
C2 Sm1 C9 123.88(13) 3 3
C2 Sm1 C9 150.17(12) . 3
C9 Sm1 C9 46.1(2) . 3
N2 Sm1 C1 106.88(15) . 3
N2 Sm1 C1 82.80(15) 3 3
N4 Sm1 C1 83.3(2) . 3
N3 Sm1 C1 153.46(14) . 3
N1 Sm1 C1 45.26(15) . 3
C2 Sm1 C1 26.94(14) 3 3
C2 Sm1 C1 45.23(14) . 3
C9 Sm1 C1 169.07(14) . 3
C9 Sm1 C1 142.79(15) 3 3
N2 Sm1 C1 82.80(15) . .
N2 Sm1 C1 106.88(15) 3 .
N4 Sm1 C1 83.3(2) . .
N3 Sm1 C1 153.46(14) . .
N1 Sm1 C1 45.26(15) . .
C2 Sm1 C1 45.23(14) 3 .
C2 Sm1 C1 26.94(14) . .
C9 Sm1 C1 142.79(15) . .
C9 Sm1 C1 169.07(14) 3 .
C1 Sm1 C1 27.4(2) 3 .
N2 Sm1 C10 82.78(14) . .
N2 Sm1 C10 106.62(14) 3 .
N4 Sm1 C10 77.0(2) . .
N3 Sm1 C10 44.82(15) . .
N1 Sm1 C10 153.16(14) . .
C2 Sm1 C10 168.50(14) 3 .
C2 Sm1 C10 142.62(14) . .
C9 Sm1 C10 26.49(14) . .
C9 Sm1 C10 44.65(14) 3 .
C1 Sm1 C10 160.39(13) 3 .
C1 Sm1 C10 146.22(13) . .
N7 Sm2 N5 124.44(16) . .
N7 Sm2 N8 111.9(2) . .
N5 Sm2 N8 123.6(2) . .
N7 Sm2 N6 75.69(11) . 3
N5 Sm2 N6 75.34(11) . 3
N8 Sm2 N6 122.29(7) . 3
N7 Sm2 N6 75.69(11) . .
N5 Sm2 N6 75.34(11) . .
N8 Sm2 N6 122.30(7) . .
N6 Sm2 N6 115.07(14) 3 .
N7 Sm2 C31 62.37(10) . 3
N5 Sm2 C31 102.70(11) . 3
N8 Sm2 C31 102.76(13) . 3
N6 Sm2 C31 27.70(14) 3 3
N6 Sm2 C31 127.38(13) . 3
N7 Sm2 C31 62.37(10) . .
N5 Sm2 C31 102.70(11) . .
N8 Sm2 C31 102.76(13) . .
N6 Sm2 C31 127.38(13) 3 .
N6 Sm2 C31 27.70(14) . .
C31 Sm2 C31 124.4(2) 3 .
N7 Sm2 C28 103.30(11) . .
N5 Sm2 C28 62.20(9) . .
N8 Sm2 C28 107.00(12) . .
N6 Sm2 C28 127.46(12) 3 .
N6 Sm2 C28 28.00(13) . .
C31 Sm2 C28 150.14(11) 3 .
C31 Sm2 C28 45.91(12) . .
N7 Sm2 C28 103.30(11) . 3
N5 Sm2 C28 62.20(9) . 3
N8 Sm2 C28 107.00(12) . 3
N6 Sm2 C28 28.00(13) 3 3
N6 Sm2 C28 127.46(12) . 3
C31 Sm2 C28 45.91(12) 3 3
C31 Sm2 C28 150.14(11) . 3
C28 Sm2 C28 124.17(19) . 3
N7 Sm2 C30 82.91(11) . 3
N5 Sm2 C30 106.60(10) . 3
N8 Sm2 C30 78.65(9) . 3
N6 Sm2 C30 44.49(11) 3 3
N6 Sm2 C30 154.40(12) . 3
C31 Sm2 C30 27.08(13) 3 3
C31 Sm2 C30 143.40(15) . 3
C28 Sm2 C30 168.80(14) . 3
C28 Sm2 C30 44.71(14) 3 3
N7 Sm2 C30 82.91(11) . .
N5 Sm2 C30 106.60(10) . .
N8 Sm2 C30 78.65(9) . .
N6 Sm2 C30 154.40(12) 3 .
N6 Sm2 C30 44.49(11) . .
C31 Sm2 C30 143.40(15) 3 .
C31 Sm2 C30 27.08(13) . .
C28 Sm2 C30 44.71(14) . .
C28 Sm2 C30 168.80(14) 3 .
C30 Sm2 C30 146.3(2) 3 .
N7 Sm2 C29 107.15(9) . .
N5 Sm2 C29 82.35(10) . .
N8 Sm2 C29 81.50(11) . .
N6 Sm2 C29 153.87(12) 3 .
N6 Sm2 C29 44.50(12) . .
C31 Sm2 C29 169.48(14) 3 .
C31 Sm2 C29 45.13(14) . .
C28 Sm2 C29 26.51(13) . .
C28 Sm2 C29 142.40(13) 3 .
C30 Sm2 C29 159.98(11) 3 .
C30 Sm2 C29 27.37(13) . .
C2 N1 C2 109.0(5) . 3
C2 N1 C19 125.5(3) . .
C2 N1 C19 125.5(3) 3 .
C2 N1 Sm1 79.6(3) . .
C2 N1 Sm1 79.6(3) 3 .
C19 N1 Sm1 108.3(4) . .
C4 N2 C7 105.8(3) . .
C4 N2 Sm1 125.8(3) . .
C7 N2 Sm1 125.2(3) . .
C9 N3 C9 109.0(5) . 3
C9 N3 C20 125.4(3) . .
C9 N3 C20 125.4(3) 3 .
C9 N3 Sm1 81.3(3) . .
C9 N3 Sm1 81.3(3) 3 .
C20 N3 Sm1 108.8(4) . .
C21 N4 Sm1 176.1(9) . .
C26 N5 C26 105.4(5) . 3
C26 N5 Sm2 123.7(3) . .
C26 N5 Sm2 123.7(3) 3 .
C31 N6 C28 110.4(3) . .
C31 N6 C43 125.2(4) . .
C28 N6 C43 124.5(4) . .
C31 N6 Sm2 79.3(2) . .
C28 N6 Sm2 79.7(2) . .
C43 N6 Sm2 109.6(2) . .
C33 N7 C33 104.9(6) . 3
C33 N7 Sm2 124.0(3) . .
C33 N7 Sm2 124.0(3) 3 .
C44 N8 Sm2 179.5(9) . .
C2 C1 C1 108.9(3) . 3
C2 C1 Sm1 73.6(3) . .
C1 C1 Sm1 76.31(11) 3 .
C2 C1 H1 125.5 . .
C1 C1 H1 125.5 3 .
Sm1 C1 H1 116.5 . .
C1 C2 N1 106.6(4) . .
C1 C2 C3 129.7(4) . .
N1 C2 C3 123.7(4) . .
C1 C2 Sm1 79.5(3) . .
N1 C2 Sm1 71.8(3) . .
C3 C2 Sm1 114.6(3) . .
C2 C3 C4 110.6(4) . .
C2 C3 C11 110.8(4) . .
C4 C3 C11 110.8(4) . .
C2 C3 C13 107.7(5) . .
C4 C3 C13 107.5(4) . .
C11 C3 C13 109.4(5) . .
N2 C4 C5 110.8(4) . .
N2 C4 C3 120.0(4) . .
C5 C4 C3 128.8(5) . .
C4 C5 C6 107.0(5) . .
C4 C5 H5 126.5 . .
C6 C5 H5 126.5 . .
C7 C6 C5 105.8(5) . .
C7 C6 H6 127.1 . .
C5 C6 H6 127.1 . .
N2 C7 C6 110.6(5) . .
N2 C7 C8 120.3(4) . .
C6 C7 C8 128.4(5) . .
C7 C8 C9 111.3(4) . .
C7 C8 C15 109.7(4) . .
C9 C8 C15 109.4(4) . .
C7 C8 C17 110.6(4) . .
C9 C8 C17 109.3(4) . .
C15 C8 C17 106.5(4) . .
C10 C9 N3 107.1(4) . .
C10 C9 C8 129.7(4) . .
N3 C9 C8 123.2(4) . .
C10 C9 Sm1 81.7(3) . .
N3 C9 Sm1 70.3(3) . .
C8 C9 Sm1 113.4(3) . .
C9 C10 C10 108.4(3) . 3
C9 C10 Sm1 71.8(3) . .
C10 C10 Sm1 76.45(10) 3 .
C9 C10 H10 125.8 . .
C10 C10 H10 125.8 3 .
Sm1 C10 H10 117.8 . .
C12 C11 C3 114.8(5) . .
C12 C11 H11A 108.6 . .
C3 C11 H11A 108.6 . .
C12 C11 H11B 108.6 . .
C3 C11 H11B 108.6 . .
H11A C11 H11B 107.6 . .
C11 C12 H12A 109.5 . .
C11 C12 H12B 109.5 . .
H12A C12 H12B 109.5 . .
C11 C12 H12C 109.5 . .
H12A C12 H12C 109.5 . .
H12B C12 H12C 109.5 . .
C14 C13 C3 120.5(7) . .
C14 C13 H13A 107.2 . .
C3 C13 H13A 107.2 . .
C14 C13 H13B 107.2 . .
C3 C13 H13B 107.2 . .
H13A C13 H13B 106.8 . .
C13 C14 H14A 109.5 . .
C13 C14 H14B 109.5 . .
H14A C14 H14B 109.5 . .
C13 C14 H14C 109.5 . .
H14A C14 H14C 109.5 . .
H14B C14 H14C 109.5 . .
C16 C15 C8 117.1(5) . .
C16 C15 H15A 108.0 . .
C8 C15 H15A 108.0 . .
C16 C15 H15B 108.0 . .
C8 C15 H15B 108.0 . .
H15A C15 H15B 107.3 . .
C15 C16 H16A 109.5 . .
C15 C16 H16B 109.5 . .
H16A C16 H16B 109.5 . .
C15 C16 H16C 109.5 . .
H16A C16 H16C 109.5 . .
H16B C16 H16C 109.5 . .
C18 C17 C8 115.1(4) . .
C18 C17 H17A 108.5 . .
C8 C17 H17A 108.5 . .
C18 C17 H17B 108.5 . .
C8 C17 H17B 108.5 . .
H17A C17 H17B 107.5 . .
C17 C18 H18A 109.5 . .
C17 C18 H18B 109.5 . .
H18A C18 H18B 109.5 . .
C17 C18 H18C 109.5 . .
H18A C18 H18C 109.5 . .
H18B C18 H18C 109.5 . .
N1 C19 H19A 109.5 . .
N1 C19 H19C 109.5 . .
H19A C19 H19C 109.5 . .
N1 C19 H19B 109.5 . .
H19A C19 H19B 109.5 . .
H19C C19 H19B 109.5 . .
N3 C20 H20A 109.5 . .
N3 C20 H20B 109.5 . .
H20A C20 H20B 109.5 . .
N3 C20 H20C 109.5 . .
H20A C20 H20C 109.5 . .
H20B C20 H20C 109.5 . .
N4 C21 C22 174.1(12) . .
C21 C22 C23 107.1(5) . 3
C21 C22 C23 107.1(5) . .
C23 C22 C23 108.0(9) 3 .
C21 C22 C24 110.6(8) . .
C23 C22 C24 111.9(5) 3 .
C23 C22 C24 111.9(5) . .
C22 C23 H23A 109.5 . .
C22 C23 H23B 109.5 . .
H23A C23 H23B 109.5 . .
C22 C23 H23C 109.5 . .
H23A C23 H23C 109.5 . .
H23B C23 H23C 109.5 . .
C22 C24 H24A 109.5 . .
C22 C24 H24B 109.5 . .
H24A C24 H24B 109.5 . .
C22 C24 H24C 109.5 . .
H24A C24 H24C 109.5 . .
H24B C24 H24C 109.5 . .
C26 C25 C25 105.6(3) . 3
C26 C25 H25 127.2 . .
C25 C25 H25 127.2 3 .
N5 C26 C25 111.7(4) . .
N5 C26 C27 119.5(4) . .
C25 C26 C27 128.2(4) . .
C26 C27 C28 109.8(4) . .
C26 C27 C37 111.5(4) . .
C28 C27 C37 111.3(4) . .
C26 C27 C35 107.6(4) . .
C28 C27 C35 105.7(4) . .
C37 C27 C35 110.8(4) . .
C29 C28 N6 106.8(4) . .
C29 C28 C27 129.1(5) . .
N6 C28 C27 124.0(4) . .
C29 C28 Sm2 79.8(3) . .
N6 C28 Sm2 72.3(2) . .
C27 C28 Sm2 112.7(3) . .
C28 C29 C30 108.2(4) . .
C28 C29 Sm2 73.7(3) . .
C30 C29 Sm2 76.0(3) . .
C28 C29 H29 125.9 . .
C30 C29 H29 125.9 . .
Sm2 C29 H29 116.5 . .
C31 C30 C29 108.2(5) . .
C31 C30 Sm2 73.3(3) . .
C29 C30 Sm2 76.7(3) . .
C31 C30 H30 125.9 . .
C29 C30 H30 125.9 . .
Sm2 C30 H30 116.3 . .
N6 C31 C30 106.3(4) . .
N6 C31 C32 124.8(4) . .
C30 C31 C32 128.9(5) . .
N6 C31 Sm2 73.0(2) . .
C30 C31 Sm2 79.7(3) . .
C32 C31 Sm2 113.0(3) . .
C31 C32 C33 110.3(4) . .
C31 C32 C41 108.0(4) . .
C33 C32 C41 108.2(4) . .
C31 C32 C39 110.4(4) . .
C33 C32 C39 110.0(4) . .
C41 C32 C39 109.7(4) . .
C34 C33 N7 110.6(4) . .
C34 C33 C32 130.4(4) . .
N7 C33 C32 118.8(4) . .
C33 C34 C34 107.0(3) . 3
C33 C34 H34 126.5 . .
C34 C34 H34 126.5 3 .
C36 C35 C27 114.3(4) . .
C36 C35 H35A 108.7 . .
C27 C35 H35A 108.7 . .
C36 C35 H35B 108.7 . .
C27 C35 H35B 108.7 . .
H35A C35 H35B 107.6 . .
C35 C36 H36A 109.5 . .
C35 C36 H36B 109.5 . .
H36A C36 H36B 109.5 . .
C35 C36 H36C 109.5 . .
H36A C36 H36C 109.5 . .
H36B C36 H36C 109.5 . .
C38 C37 C27 114.7(4) . .
C38 C37 H37A 108.6 . .
C27 C37 H37A 108.6 . .
C38 C37 H37B 108.6 . .
C27 C37 H37B 108.6 . .
H37A C37 H37B 107.6 . .
C37 C38 H38A 109.5 . .
C37 C38 H38B 109.5 . .
H38A C38 H38B 109.5 . .
C37 C38 H38C 109.5 . .
H38A C38 H38C 109.5 . .
H38B C38 H38C 109.5 . .
C40 C39 C32 113.8(4) . .
C40 C39 H39A 108.8 . .
C32 C39 H39A 108.8 . .
C40 C39 H39B 108.8 . .
C32 C39 H39B 108.8 . .
H39A C39 H39B 107.7 . .
C39 C40 H40A 109.5 . .
C39 C40 H40B 109.5 . .
H40A C40 H40B 109.5 . .
C39 C40 H40C 109.5 . .
H40A C40 H40C 109.5 . .
H40B C40 H40C 109.5 . .
C42 C41 C32 115.3(5) . .
C42 C41 H41A 108.5 . .
C32 C41 H41A 108.5 . .
C42 C41 H41B 108.5 . .
C32 C41 H41B 108.5 . .
H41A C41 H41B 107.5 . .
C41 C42 H42A 109.5 . .
C41 C42 H42B 109.5 . .
H42A C42 H42B 109.5 . .
C41 C42 H42C 109.5 . .
H42A C42 H42C 109.5 . .
H42B C42 H42C 109.5 . .
N6 C43 H43A 109.5 . .
N6 C43 H43B 109.5 . .
H43A C43 H43B 109.5 . .
N6 C43 H43C 109.5 . .
H43A C43 H43C 109.5 . .
H43B C43 H43C 109.5 . .
N8 C44 C45 175.5(11) . .
C44 C45 C47 108.6(9) . .
C44 C45 C46 109.4(5) . .
C47 C45 C46 111.0(6) . .
C44 C45 C46 109.4(5) . 3
C47 C45 C46 111.0(6) . 3
C46 C45 C46 107.6(11) . 3
C45 C46 H46A 109.5 . .
C45 C46 H46B 109.5 . .
H46A C46 H46B 109.5 . .
C45 C46 H46C 109.5 . .
H46A C46 H46C 109.5 . .
H46B C46 H46C 109.5 . .
C45 C47 H47A 109.5 . .
C45 C47 H47B 109.5 . .
H47A C47 H47B 109.5 . .
C45 C47 H47C 109.5 . .
H47A C47 H47C 109.5 . .
H47B C47 H47C 109.5 . .
C49 C48 C49 118.6(9) . 3_655
C49 C48 H48 120.7 . .
C49 C48 H48 120.7 3_655 .
C50 C49 C48 121.1(7) . .
C50 C49 H49 119.4 . .
C48 C49 H49 119.4 . .
C49 C50 C51 119.4(7) . .
C49 C50 H50 120.3 . .
C51 C50 H50 120.3 . .
C50 C51 C50 120.2(9) . 3_655
C50 C51 H51 119.9 . .
C50 C51 H51 119.9 3_655 .
C53 C52 C53 121.3(9) . 3
C53 C52 H52 119.3 . .
C53 C52 H52 119.3 3 .
C52 C53 C54 119.8(8) . .
C52 C53 H53 120.1 . .
C54 C53 H53 120.1 . .
C55 C54 C53 119.5(8) . .
C55 C54 H54 120.2 . .
C53 C54 H54 120.2 . .
C54 C55 C54 120.0(9) . 3
C54 C55 H55 120.0 . .
C54 C55 H55 120.0 3 .

loop_
_geom_bond_atom_site_label_1
_geom_bond_atom_site_label_2
_geom_bond_distance
_geom_bond_site_symmetry_2
Sm1 N2 2.569(4) .
Sm1 N2 2.569(4) 3
Sm1 N4 2.609(6) .
Sm1 N3 2.783(6) .
Sm1 N1 2.815(6) .
Sm1 C2 2.914(5) 3
Sm1 C2 2.914(5) .
Sm1 C9 2.921(5) .
Sm1 C9 2.921(5) 3
Sm1 C1 2.987(5) 3
Sm1 C1 2.987(5) .
Sm1 C10 3.042(5) .
Sm2 N7 2.550(6) .
Sm2 N5 2.579(5) .
Sm2 N8 2.612(7) .
Sm2 N6 2.848(3) 3
Sm2 N6 2.848(3) .
Sm2 C31 2.927(5) 3
Sm2 C31 2.927(5) .
Sm2 C28 2.942(5) .
Sm2 C28 2.942(5) 3
Sm2 C30 3.007(5) 3
Sm2 C30 3.007(5) .
Sm2 C29 3.016(5) .
N1 C2 1.416(6) .
N1 C2 1.416(6) 3
N1 C19 1.473(9) .
N2 C4 1.375(6) .
N2 C7 1.382(7) .
N3 C9 1.406(6) .
N3 C9 1.406(6) 3
N3 C20 1.471(8) .
N4 C21 1.129(10) .
N5 C26 1.377(6) .
N5 C26 1.377(6) 3
N6 C31 1.385(7) .
N6 C28 1.404(7) .
N6 C43 1.473(5) .
N7 C33 1.395(6) .
N7 C33 1.395(6) 3
N8 C44 1.146(10) .
C1 C2 1.376(7) .
C1 C1 1.414(11) 3
C1 H1 0.9500 .
C2 C3 1.502(8) .
C3 C4 1.522(7) .
C3 C11 1.546(7) .
C3 C13 1.558(7) .
C4 C5 1.391(7) .
C5 C6 1.409(8) .
C5 H5 0.9500 .
C6 C7 1.405(7) .
C6 H6 0.9500 .
C7 C8 1.499(8) .
C8 C9 1.519(7) .
C8 C15 1.564(7) .
C8 C17 1.567(7) .
C9 C10 1.371(7) .
C10 C10 1.425(10) 3
C10 H10 0.9500 .
C11 C12 1.519(8) .
C11 H11A 0.9900 .
C11 H11B 0.9900 .
C12 H12A 0.9800 .
C12 H12B 0.9800 .
C12 H12C 0.9800 .
C13 C14 1.419(12) .
C13 H13A 0.9900 .
C13 H13B 0.9900 .
C14 H14A 0.9800 .
C14 H14B 0.9800 .
C14 H14C 0.9800 .
C15 C16 1.493(9) .
C15 H15A 0.9900 .
C15 H15B 0.9900 .
C16 H16A 0.9800 .
C16 H16B 0.9800 .
C16 H16C 0.9800 .
C17 C18 1.521(8) .
C17 H17A 0.9900 .
C17 H17B 0.9900 .
C18 H18A 0.9800 .
C18 H18B 0.9800 .
C18 H18C 0.9800 .
C19 H19A 0.9800 .
C19 H19C 0.9800 .
C19 H19B 0.9800 .
C20 H20A 0.9800 .
C20 H20B 0.9800 .
C20 H20C 0.9800 .
C21 C22 1.458(10) .
C22 C23 1.537(9) 3
C22 C23 1.537(9) .
C22 C24 1.538(14) .
C23 H23A 0.9800 .
C23 H23B 0.9800 .
C23 H23C 0.9800 .
C24 H24A 0.9800 .
C24 H24B 0.9800 .
C24 H24C 0.9800 .
C25 C26 1.396(7) .
C25 C25 1.439(10) 3
C25 H25 0.9500 .
C26 C27 1.514(7) .
C27 C28 1.528(7) .
C27 C37 1.550(7) .
C27 C35 1.561(7) .
C28 C29 1.368(7) .
C29 C30 1.425(7) .
C29 H29 0.9500 .
C30 C31 1.391(7) .
C30 H30 0.9500 .
C31 C32 1.506(8) .
C32 C33 1.509(7) .
C32 C41 1.555(7) .
C32 C39 1.560(7) .
C33 C34 1.381(7) .
C34 C34 1.406(10) 3
C34 H34 0.9500 .
C35 C36 1.522(7) .
C35 H35A 0.9900 .
C35 H35B 0.9900 .
C36 H36A 0.9800 .
C36 H36B 0.9800 .
C36 H36C 0.9800 .
C37 C38 1.526(7) .
C37 H37A 0.9900 .
C37 H37B 0.9900 .
C38 H38A 0.9800 .
C38 H38B 0.9800 .
C38 H38C 0.9800 .
C39 C40 1.537(7) .
C39 H39A 0.9900 .
C39 H39B 0.9900 .
C40 H40A 0.9800 .
C40 H40B 0.9800 .
C40 H40C 0.9800 .
C41 C42 1.524(9) .
C41 H41A 0.9900 .
C41 H41B 0.9900 .
C42 H42A 0.9800 .
C42 H42B 0.9800 .
C42 H42C 0.9800 .
C43 H43A 0.9800 .
C43 H43B 0.9800 .
C43 H43C 0.9800 .
C44 C45 1.461(10) .
C45 C47 1.491(15) .
C45 C46 1.536(10) .
C45 C46 1.536(10) 3
C46 H46A 0.9800 .
C46 H46B 0.9800 .
C46 H46C 0.9800 .
C47 H47A 0.9800 .
C47 H47B 0.9800 .
C47 H47C 0.9800 .
C48 C49 1.382(8) .
C48 C49 1.382(8) 3_655
C48 H48 0.9500 .
C49 C50 1.374(10) .
C49 H49 0.9500 .
C50 C51 1.383(8) .
C50 H50 0.9500 .
C51 C50 1.383(8) 3_655
C51 H51 0.9500 .
C52 C53 1.361(9) .
C52 C53 1.361(9) 3
C52 H52 0.9500 .
C53 C54 1.403(8) .
C53 H53 0.9500 .
C54 C55 1.383(9) .
C54 H54 0.9500 .
C55 C54 1.383(9) 3
C55 H55 0.9500 .

loop_
_geom_torsion_atom_site_label_1
_geom_torsion_atom_site_label_2
_geom_torsion_atom_site_label_3
_geom_torsion_atom_site_label_4
_geom_torsion
_geom_torsion_site_symmetry_1
_geom_torsion_site_symmetry_4
N2 Sm1 N1 C2 -58.6(3) . .
N2 Sm1 N1 C2 170.3(3) 3 .
N4 Sm1 N1 C2 55.9(3) . .
N3 Sm1 N1 C2 -124.1(3) . .
C2 Sm1 N1 C2 111.8(5) 3 .
C9 Sm1 N1 C2 -94.9(3) . .
C9 Sm1 N1 C2 -153.4(3) 3 .
C1 Sm1 N1 C2 75.3(3) 3 .
C1 Sm1 N1 C2 36.4(3) . .
C10 Sm1 N1 C2 -92.9(4) . .
N2 Sm1 N1 C2 -170.3(3) . 3
N2 Sm1 N1 C2 58.6(3) 3 3
N4 Sm1 N1 C2 -55.9(3) . 3
N3 Sm1 N1 C2 124.1(3) . 3
C2 Sm1 N1 C2 -111.8(5) . 3
C9 Sm1 N1 C2 153.4(3) . 3
C9 Sm1 N1 C2 94.9(3) 3 3
C1 Sm1 N1 C2 -36.4(3) 3 3
C1 Sm1 N1 C2 -75.3(3) . 3
C10 Sm1 N1 C2 155.4(3) . 3
N2 Sm1 N1 C19 65.57(9) . .
N2 Sm1 N1 C19 -65.57(9) 3 .
N4 Sm1 N1 C19 180.000(1) . .
N3 Sm1 N1 C19 0.000(1) . .
C2 Sm1 N1 C19 -124.1(3) 3 .
C2 Sm1 N1 C19 124.1(3) . .
C9 Sm1 N1 C19 29.25(13) . .
C9 Sm1 N1 C19 -29.25(13) 3 .
C1 Sm1 N1 C19 -160.54(16) 3 .
C1 Sm1 N1 C19 160.54(16) . .
C10 Sm1 N1 C19 31.3(2) . .
N2 Sm1 N2 C4 78.5(4) 3 .
N4 Sm1 N2 C4 -105.3(4) . .
N3 Sm1 N2 C4 138.6(4) . .
N1 Sm1 N2 C4 18.6(3) . .
C2 Sm1 N2 C4 13.8(4) 3 .
C2 Sm1 N2 C4 -9.0(3) . .
C9 Sm1 N2 C4 166.1(4) . .
C9 Sm1 N2 C4 143.5(3) 3 .
C1 Sm1 N2 C4 -13.8(4) 3 .
C1 Sm1 N2 C4 -26.9(3) . .
C10 Sm1 N2 C4 -176.3(3) . .
N2 Sm1 N2 C7 -77.9(4) 3 .
N4 Sm1 N2 C7 98.2(4) . .
N3 Sm1 N2 C7 -17.8(3) . .
N1 Sm1 N2 C7 -137.9(4) . .
C2 Sm1 N2 C7 -142.6(3) 3 .
C2 Sm1 N2 C7 -165.4(4) . .
C9 Sm1 N2 C7 9.7(3) . .
C9 Sm1 N2 C7 -12.9(4) 3 .
C1 Sm1 N2 C7 -170.2(3) 3 .
C1 Sm1 N2 C7 176.6(4) . .
C10 Sm1 N2 C7 27.3(3) . .
N2 Sm1 N3 C9 59.0(3) . .
N2 Sm1 N3 C9 -169.9(3) 3 .
N4 Sm1 N3 C9 -55.5(3) . .
N1 Sm1 N3 C9 124.5(3) . .
C2 Sm1 N3 C9 154.0(3) 3 .
C2 Sm1 N3 C9 95.0(3) . .
C9 Sm1 N3 C9 -110.9(5) 3 .
C1 Sm1 N3 C9 156.5(3) 3 .
C1 Sm1 N3 C9 92.6(4) . .
C10 Sm1 N3 C9 -36.1(3) . .
N2 Sm1 N3 C9 169.9(3) . 3
N2 Sm1 N3 C9 -59.0(3) 3 3
N4 Sm1 N3 C9 55.5(3) . 3
N1 Sm1 N3 C9 -124.5(3) . 3
C2 Sm1 N3 C9 -95.0(3) 3 3
C2 Sm1 N3 C9 -154.0(3) . 3
C9 Sm1 N3 C9 110.9(5) . 3
C1 Sm1 N3 C9 -92.6(4) 3 3
C1 Sm1 N3 C9 -156.5(3) . 3
C10 Sm1 N3 C9 74.9(3) . 3
N2 Sm1 N3 C20 -65.53(9) . .
N2 Sm1 N3 C20 65.53(9) 3 .
N4 Sm1 N3 C20 180.000(1) . .
N1 Sm1 N3 C20 0.000(2) . .
C2 Sm1 N3 C20 29.51(13) 3 .
C2 Sm1 N3 C20 -29.51(13) . .
C9 Sm1 N3 C20 -124.5(3) . .
C9 Sm1 N3 C20 124.5(3) 3 .
C1 Sm1 N3 C20 32.0(3) 3 .
C1 Sm1 N3 C20 -32.0(3) . .
C10 Sm1 N3 C20 -160.59(14) . .
N2 Sm1 N4 C21 91.84(18) . .
N2 Sm1 N4 C21 -91.84(17) 3 .
N3 Sm1 N4 C21 180.00(5) . .
N1 Sm1 N4 C21 0.00(5) . .
C2 Sm1 N4 C21 -24.59(12) 3 .
C2 Sm1 N4 C21 24.59(12) . .
C9 Sm1 N4 C21 156.41(12) . .
C9 Sm1 N4 C21 -156.41(11) 3 .
C1 Sm1 N4 C21 -13.78(12) 3 .
C1 Sm1 N4 C21 13.78(12) . .
C10 Sm1 N4 C21 166.09(11) . .
N7 Sm2 N5 C26 73.1(4) . .
N8 Sm2 N5 C26 -106.9(4) . .
N6 Sm2 N5 C26 133.8(5) 3 .
N6 Sm2 N5 C26 12.4(4) . .
C31 Sm2 N5 C26 138.1(4) 3 .
C31 Sm2 N5 C26 8.0(5) . .
C28 Sm2 N5 C26 -14.3(4) . .
C28 Sm2 N5 C26 160.4(5) 3 .
C30 Sm2 N5 C26 165.8(4) 3 .
C30 Sm2 N5 C26 -19.7(5) . .
C29 Sm2 N5 C26 -32.5(4) . .
N7 Sm2 N5 C26 -73.1(4) . 3
N8 Sm2 N5 C26 106.9(4) . 3
N6 Sm2 N5 C26 -12.4(4) 3 3
N6 Sm2 N5 C26 -133.8(5) . 3
C31 Sm2 N5 C26 -8.0(5) 3 3
C31 Sm2 N5 C26 -138.1(4) . 3
C28 Sm2 N5 C26 -160.4(5) . 3
C28 Sm2 N5 C26 14.3(4) 3 3
C30 Sm2 N5 C26 19.7(5) 3 3
C30 Sm2 N5 C26 -165.8(4) . 3
C29 Sm2 N5 C26 -178.7(5) . 3
N7 Sm2 N6 C31 57.1(3) . .
N5 Sm2 N6 C31 -170.9(3) . .
N8 Sm2 N6 C31 -50.1(4) . .
N6 Sm2 N6 C31 123.4(2) 3 .
C31 Sm2 N6 C31 94.2(3) 3 .
C28 Sm2 N6 C31 -113.2(3) . .
C28 Sm2 N6 C31 153.0(3) 3 .
C30 Sm2 N6 C31 91.2(4) 3 .
C30 Sm2 N6 C31 -37.4(3) . .
C29 Sm2 N6 C31 -76.9(3) . .
N7 Sm2 N6 C28 170.3(3) . .
N5 Sm2 N6 C28 -57.7(3) . .
N8 Sm2 N6 C28 63.1(4) . .
N6 Sm2 N6 C28 -123.4(2) 3 .
C31 Sm2 N6 C28 -152.6(3) 3 .
C31 Sm2 N6 C28 113.2(3) . .
C28 Sm2 N6 C28 -93.8(3) 3 .
C30 Sm2 N6 C28 -155.6(3) 3 .
C30 Sm2 N6 C28 75.8(3) . .
C29 Sm2 N6 C28 36.3(3) . .
N7 Sm2 N6 C43 -66.6(3) . .
N5 Sm2 N6 C43 65.4(3) . .
N8 Sm2 N6 C43 -173.8(4) . .
N6 Sm2 N6 C43 -0.3(5) 3 .
C31 Sm2 N6 C43 -29.5(4) 3 .
C31 Sm2 N6 C43 -123.7(5) . .
C28 Sm2 N6 C43 123.1(5) . .
C28 Sm2 N6 C43 29.3(4) 3 .
C30 Sm2 N6 C43 -32.5(5) 3 .
C30 Sm2 N6 C43 -161.1(4) . .
C29 Sm2 N6 C43 159.4(4) . .
N5 Sm2 N7 C33 -72.9(4) . .
N8 Sm2 N7 C33 107.1(4) . .
N6 Sm2 N7 C33 -133.4(4) 3 .
N6 Sm2 N7 C33 -12.3(4) . .
C31 Sm2 N7 C33 -159.6(5) 3 .
C31 Sm2 N7 C33 13.8(4) . .
C28 Sm2 N7 C33 -7.7(4) . .
C28 Sm2 N7 C33 -138.1(4) 3 .
C30 Sm2 N7 C33 -178.2(4) 3 .
C30 Sm2 N7 C33 32.4(4) . .
C29 Sm2 N7 C33 19.6(4) . .
N5 Sm2 N7 C33 72.9(4) . 3
N8 Sm2 N7 C33 -107.1(4) . 3
N6 Sm2 N7 C33 12.3(4) 3 3
N6 Sm2 N7 C33 133.4(4) . 3
C31 Sm2 N7 C33 -13.8(4) 3 3
C31 Sm2 N7 C33 159.6(5) . 3
C28 Sm2 N7 C33 138.1(4) . 3
C28 Sm2 N7 C33 7.7(4) 3 3
C30 Sm2 N7 C33 -32.4(4) 3 3
C30 Sm2 N7 C33 178.2(4) . 3
C29 Sm2 N7 C33 165.3(4) . 3
N7 Sm2 N8 C44 180.00(19) . .
N5 Sm2 N8 C44 0.00(19) . .
N6 Sm2 N8 C44 93.5(3) 3 .
N6 Sm2 N8 C44 -93.5(3) . .
C31 Sm2 N8 C44 114.9(2) 3 .
C31 Sm2 N8 C44 -114.9(2) . .
C28 Sm2 N8 C44 -67.5(2) . .
C28 Sm2 N8 C44 67.5(2) 3 .
C30 Sm2 N8 C44 102.5(2) 3 .
C30 Sm2 N8 C44 -102.5(2) . .
C29 Sm2 N8 C44 -74.9(2) . .
N2 Sm1 C1 C2 36.9(3) . .
N2 Sm1 C1 C2 -85.4(3) 3 .
N4 Sm1 C1 C2 156.8(3) . .
N3 Sm1 C1 C2 4.4(5) . .
N1 Sm1 C1 C2 -38.8(3) . .
C2 Sm1 C1 C2 -79.4(4) 3 .
C9 Sm1 C1 C2 56.2(4) . .
C9 Sm1 C1 C2 -84.8(8) 3 .
C1 Sm1 C1 C2 -114.8(3) 3 .
C10 Sm1 C1 C2 102.3(3) . .
N2 Sm1 C1 C1 151.71(8) . 3
N2 Sm1 C1 C1 29.43(8) 3 3
N4 Sm1 C1 C1 -88.37(6) . 3
N3 Sm1 C1 C1 119.2(3) . 3
N1 Sm1 C1 C1 76.03(13) . 3
C2 Sm1 C1 C1 35.40(18) 3 3
C2 Sm1 C1 C1 114.8(3) . 3
C9 Sm1 C1 C1 171.0(2) . 3
C9 Sm1 C1 C1 30.0(7) 3 3
C10 Sm1 C1 C1 -142.9(2) . 3
C1 C1 C2 N1 -1.5(4) 3 .
Sm1 C1 C2 N1 67.3(4) . .
C1 C1 C2 C3 177.8(4) 3 .
Sm1 C1 C2 C3 -113.4(5) . .
C1 C1 C2 Sm1 -68.79(13) 3 .
C2 N1 C2 C1 2.4(7) 3 .
C19 N1 C2 C1 -177.8(6) . .
Sm1 N1 C2 C1 -72.7(4) . .
C2 N1 C2 C3 -177.0(3) 3 .
C19 N1 C2 C3 2.8(9) . .
Sm1 N1 C2 C3 107.9(5) . .
C2 N1 C2 Sm1 75.1(4) 3 .
C19 N1 C2 Sm1 -105.1(6) . .
N2 Sm1 C2 C1 -137.5(3) . .
N2 Sm1 C2 C1 101.9(3) 3 .
N4 Sm1 C2 C1 -24.3(3) . .
N3 Sm1 C2 C1 -177.6(3) . .
N1 Sm1 C2 C1 111.4(4) . .
C2 Sm1 C2 C1 73.8(3) 3 .
C9 Sm1 C2 C1 -142.8(3) . .
C9 Sm1 C2 C1 157.7(3) 3 .
C1 Sm1 C2 C1 36.0(3) 3 .
C10 Sm1 C2 C1 -116.5(3) . .
N2 Sm1 C2 N1 111.0(3) . .
N2 Sm1 C2 N1 -9.6(3) 3 .
N4 Sm1 C2 N1 -135.7(3) . .
N3 Sm1 C2 N1 71.0(3) . .
C2 Sm1 C2 N1 -37.6(3) 3 .
C9 Sm1 C2 N1 105.8(3) . .
C9 Sm1 C2 N1 46.2(5) 3 .
C1 Sm1 C2 N1 -75.4(3) 3 .
C1 Sm1 C2 N1 -111.4(4) . .
C10 Sm1 C2 N1 132.0(3) . .
N2 Sm1 C2 C3 -8.4(3) . .
N2 Sm1 C2 C3 -129.1(3) 3 .
N4 Sm1 C2 C3 104.8(3) . .
N3 Sm1 C2 C3 -48.5(4) . .
N1 Sm1 C2 C3 -119.5(5) . .
C2 Sm1 C2 C3 -157.1(3) 3 .
C9 Sm1 C2 C3 -13.7(4) . .
C9 Sm1 C2 C3 -73.2(5) 3 .
C1 Sm1 C2 C3 165.1(4) 3 .
C1 Sm1 C2 C3 129.1(5) . .
C10 Sm1 C2 C3 12.6(4) . .
C1 C2 C3 C4 118.9(6) . .
N1 C2 C3 C4 -61.9(6) . .
Sm1 C2 C3 C4 21.9(5) . .
C1 C2 C3 C11 -117.9(6) . .
N1 C2 C3 C11 61.3(6) . .
Sm1 C2 C3 C11 145.2(3) . .
C1 C2 C3 C13 1.7(8) . .
N1 C2 C3 C13 -179.1(5) . .
Sm1 C2 C3 C13 -95.2(4) . .
C7 N2 C4 C5 -0.3(5) . .
Sm1 N2 C4 C5 -160.4(3) . .
C7 N2 C4 C3 -173.5(4) . .
Sm1 N2 C4 C3 26.4(6) . .
C2 C3 C4 N2 -31.3(6) . .
C11 C3 C4 N2 -154.6(4) . .
C13 C3 C4 N2 85.9(6) . .
C2 C3 C4 C5 156.8(5) . .
C11 C3 C4 C5 33.6(7) . .
C13 C3 C4 C5 -85.9(6) . .
N2 C4 C5 C6 0.1(6) . .
C3 C4 C5 C6 172.6(5) . .
C4 C5 C6 C7 0.1(6) . .
C4 N2 C7 C6 0.3(5) . .
Sm1 N2 C7 C6 160.6(3) . .
C4 N2 C7 C8 171.8(5) . .
Sm1 N2 C7 C8 -27.9(6) . .
C5 C6 C7 N2 -0.3(6) . .
C5 C6 C7 C8 -170.9(5) . .
N2 C7 C8 C9 32.6(6) . .
C6 C7 C8 C9 -157.5(5) . .
N2 C7 C8 C15 -88.5(5) . .
C6 C7 C8 C15 81.3(7) . .
N2 C7 C8 C17 154.3(4) . .
C6 C7 C8 C17 -35.9(7) . .
C9 N3 C9 C10 -3.2(7) 3 .
C20 N3 C9 C10 -178.8(6) . .
Sm1 N3 C9 C10 74.3(4) . .
C9 N3 C9 C8 176.7(3) 3 .
C20 N3 C9 C8 1.2(9) . .
Sm1 N3 C9 C8 -105.7(5) . .
C9 N3 C9 Sm1 -77.5(4) 3 .
C20 N3 C9 Sm1 106.9(6) . .
C7 C8 C9 C10 -121.1(6) . .
C15 C8 C9 C10 0.3(8) . .
C17 C8 C9 C10 116.6(6) . .
C7 C8 C9 N3 59.0(7) . .
C15 C8 C9 N3 -179.7(5) . .
C17 C8 C9 N3 -63.4(6) . .
C7 C8 C9 Sm1 -22.1(5) . .
C15 C8 C9 Sm1 99.2(4) . .
C17 C8 C9 Sm1 -144.5(3) . .
N2 Sm1 C9 C10 137.7(3) . .
N2 Sm1 C9 C10 -101.6(3) 3 .
N4 Sm1 C9 C10 21.6(3) . .
N3 Sm1 C9 C10 -111.6(4) . .
N1 Sm1 C9 C10 178.0(3) . .
C2 Sm1 C9 C10 -156.5(3) 3 .
C2 Sm1 C9 C10 143.0(3) . .
C9 Sm1 C9 C10 -73.5(3) 3 .
C1 Sm1 C9 C10 138.4(7) 3 .
C1 Sm1 C9 C10 116.0(3) . .
N2 Sm1 C9 N3 -110.7(3) . .
N2 Sm1 C9 N3 10.0(3) 3 .
N4 Sm1 C9 N3 133.1(3) . .
N1 Sm1 C9 N3 -70.5(3) . .
C2 Sm1 C9 N3 -45.0(5) 3 .
C2 Sm1 C9 N3 -105.5(3) . .
C9 Sm1 C9 N3 38.0(3) 3 .
C1 Sm1 C9 N3 -110.0(8) 3 .
C1 Sm1 C9 N3 -132.4(3) . .
C10 Sm1 C9 N3 111.6(4) . .
N2 Sm1 C9 C8 7.9(3) . .
N2 Sm1 C9 C8 128.6(3) 3 .
N4 Sm1 C9 C8 -108.2(3) . .
N3 Sm1 C9 C8 118.6(4) . .
N1 Sm1 C9 C8 48.2(4) . .
C2 Sm1 C9 C8 73.7(5) 3 .
C2 Sm1 C9 C8 13.2(4) . .
C9 Sm1 C9 C8 156.7(3) 3 .
C1 Sm1 C9 C8 8.6(9) 3 .
C1 Sm1 C9 C8 -13.8(4) . .
C10 Sm1 C9 C8 -129.8(5) . .
N3 C9 C10 C10 2.0(4) . 3
C8 C9 C10 C10 -178.0(4) . 3
Sm1 C9 C10 C10 68.37(13) . 3
N3 C9 C10 Sm1 -66.4(4) . .
C8 C9 C10 Sm1 113.6(5) . .
N2 Sm1 C10 C9 -36.8(3) . .
N2 Sm1 C10 C9 85.4(3) 3 .
N4 Sm1 C10 C9 -158.3(3) . .
N3 Sm1 C10 C9 38.9(3) . .
N1 Sm1 C10 C9 -3.6(5) . .
C2 Sm1 C10 C9 83.8(7) 3 .
C2 Sm1 C10 C9 -55.4(4) . .
C9 Sm1 C10 C9 79.7(4) 3 .
C1 Sm1 C10 C9 -158.0(4) 3 .
C1 Sm1 C10 C9 -102.2(4) . .
N2 Sm1 C10 C10 -151.69(8) . 3
N2 Sm1 C10 C10 -29.41(8) 3 3
N4 Sm1 C10 C10 86.82(6) . 3
N3 Sm1 C10 C10 -75.97(12) . 3
N1 Sm1 C10 C10 -118.4(2) . 3
C2 Sm1 C10 C10 -31.0(7) 3 3
C2 Sm1 C10 C10 -170.3(2) . 3
C9 Sm1 C10 C10 -114.8(3) . 3
C9 Sm1 C10 C10 -35.17(18) 3 3
C1 Sm1 C10 C10 87.2(5) 3 3
C1 Sm1 C10 C10 142.9(2) . 3
C2 C3 C11 C12 53.8(6) . .
C4 C3 C11 C12 177.0(5) . .
C13 C3 C11 C12 -64.8(6) . .
C2 C3 C13 C14 176.3(8) . .
C4 C3 C13 C14 57.1(9) . .
C11 C3 C13 C14 -63.2(9) . .
C7 C8 C15 C16 46.1(6) . .
C9 C8 C15 C16 -76.2(6) . .
C17 C8 C15 C16 165.8(5) . .
C7 C8 C17 C18 -173.7(5) . .
C9 C8 C17 C18 -50.9(6) . .
C15 C8 C17 C18 67.2(6) . .
Sm1 N4 C21 C22 180.00(3) . .
N4 C21 C22 C23 -122.2(6) . 3
N4 C21 C22 C23 122.2(6) . .
N4 C21 C22 C24 0.00(4) . .
C26 N5 C26 C25 -0.4(7) 3 .
Sm2 N5 C26 C25 -151.7(3) . .
C26 N5 C26 C27 -171.7(3) 3 .
Sm2 N5 C26 C27 37.0(6) . .
C25 C25 C26 N5 0.2(5) 3 .
C25 C25 C26 C27 170.6(4) 3 .
N5 C26 C27 C28 -40.6(6) . .
C25 C26 C27 C28 149.7(5) . .
N5 C26 C27 C37 -164.4(5) . .
C25 C26 C27 C37 25.9(7) . .
N5 C26 C27 C35 74.0(6) . .
C25 C26 C27 C35 -95.7(6) . .
C31 N6 C28 C29 1.4(5) . .
C43 N6 C28 C29 -179.9(4) . .
Sm2 N6 C28 C29 -73.1(3) . .
C31 N6 C28 C27 -179.7(5) . .
C43 N6 C28 C27 -1.0(6) . .
Sm2 N6 C28 C27 105.8(4) . .
C31 N6 C28 Sm2 74.5(3) . .
C43 N6 C28 Sm2 -106.8(4) . .
C26 C27 C28 C29 120.6(5) . .
C37 C27 C28 C29 -115.5(6) . .
C35 C27 C28 C29 4.8(7) . .
C26 C27 C28 N6 -58.1(6) . .
C37 C27 C28 N6 65.8(6) . .
C35 C27 C28 N6 -173.8(4) . .
C26 C27 C28 Sm2 25.3(5) . .
C37 C27 C28 Sm2 149.2(3) . .
C35 C27 C28 Sm2 -90.5(4) . .
N7 Sm2 C28 C29 101.8(3) . .
N5 Sm2 C28 C29 -136.0(3) . .
N8 Sm2 C28 C29 -16.4(4) . .
N6 Sm2 C28 C29 -176.2(3) 3 .
N6 Sm2 C28 C29 111.5(4) . .
C31 Sm2 C28 C29 158.8(3) 3 .
C31 Sm2 C28 C29 75.0(3) . .
C28 Sm2 C28 C29 -141.7(2) 3 .
C30 Sm2 C28 C29 -135.4(6) 3 .
C30 Sm2 C28 C29 36.6(3) . .
N7 Sm2 C28 N6 -9.7(3) . .
N5 Sm2 C28 N6 112.5(3) . .
N8 Sm2 C28 N6 -128.0(3) . .
N6 Sm2 C28 N6 72.3(3) 3 .
C31 Sm2 C28 N6 47.2(5) 3 .
C31 Sm2 C28 N6 -36.5(2) . .
C28 Sm2 C28 N6 106.8(3) 3 .
C30 Sm2 C28 N6 113.0(7) 3 .
C30 Sm2 C28 N6 -74.9(3) . .
C29 Sm2 C28 N6 -111.5(4) . .
N7 Sm2 C28 C27 -129.9(3) . .
N5 Sm2 C28 C27 -7.8(3) . .
N8 Sm2 C28 C27 111.8(4) . .
N6 Sm2 C28 C27 -47.9(4) 3 .
N6 Sm2 C28 C27 -120.2(5) . .
C31 Sm2 C28 C27 -73.0(5) 3 .
C31 Sm2 C28 C27 -156.7(4) . .
C28 Sm2 C28 C27 -13.4(5) 3 .
C30 Sm2 C28 C27 -7.2(9) 3 .
C30 Sm2 C28 C27 164.9(4) . .
C29 Sm2 C28 C27 128.3(5) . .
N6 C28 C29 C30 -0.9(6) . .
C27 C28 C29 C30 -179.8(5) . .
Sm2 C28 C29 C30 -68.7(4) . .
N6 C28 C29 Sm2 67.8(3) . .
C27 C28 C29 Sm2 -111.0(5) . .
N7 Sm2 C29 C28 -85.5(3) . .
N5 Sm2 C29 C28 38.3(3) . .
N8 Sm2 C29 C28 164.1(4) . .
N6 Sm2 C29 C28 6.9(5) 3 .
N6 Sm2 C29 C28 -38.5(3) . .
C31 Sm2 C29 C28 -81.2(8) 3 .
C31 Sm2 C29 C28 -78.2(3) . .
C28 Sm2 C29 C28 57.2(3) 3 .
C30 Sm2 C29 C28 156.6(4) 3 .
C30 Sm2 C29 C28 -114.2(4) . .
N7 Sm2 C29 C30 28.7(3) . .
N5 Sm2 C29 C30 152.5(3) . .
N8 Sm2 C29 C30 -81.7(3) . .
N6 Sm2 C29 C30 121.1(3) 3 .
N6 Sm2 C29 C30 75.6(3) . .
C31 Sm2 C29 C30 33.0(9) 3 .
C31 Sm2 C29 C30 35.9(3) . .
C28 Sm2 C29 C30 114.2(4) . .
C28 Sm2 C29 C30 171.4(3) 3 .
C30 Sm2 C29 C30 -89.3(5) 3 .
C28 C29 C30 C31 0.2(6) . .
Sm2 C29 C30 C31 -67.1(3) . .
C28 C29 C30 Sm2 67.2(4) . .
N7 Sm2 C30 C31 -38.4(3) . .
N5 Sm2 C30 C31 85.5(3) . .
N8 Sm2 C30 C31 -152.5(4) . .
N6 Sm2 C30 C31 -5.2(5) 3 .
N6 Sm2 C30 C31 38.3(3) . .
C31 Sm2 C30 C31 -56.4(3) 3 .
C28 Sm2 C30 C31 78.7(3) . .
C28 Sm2 C30 C31 86.0(7) 3 .
C30 Sm2 C30 C31 -104.1(4) 3 .
C29 Sm2 C30 C31 114.0(5) . .
N7 Sm2 C30 C29 -152.5(3) . .
N5 Sm2 C30 C29 -28.6(3) . .
N8 Sm2 C30 C29 93.4(4) . .
N6 Sm2 C30 C29 -119.2(4) 3 .
N6 Sm2 C30 C29 -75.7(3) . .
C31 Sm2 C30 C29 -170.4(3) 3 .
C31 Sm2 C30 C29 -114.0(5) . .
C28 Sm2 C30 C29 -35.4(3) . .
C28 Sm2 C30 C29 -28.0(8) 3 .
C30 Sm2 C30 C29 141.8(3) 3 .
C28 N6 C31 C30 -1.3(4) . .
C43 N6 C31 C30 180.0(4) . .
Sm2 N6 C31 C30 73.4(3) . .
C28 N6 C31 C32 178.8(5) . .
C43 N6 C31 C32 0.0(7) . .
Sm2 N6 C31 C32 -106.5(5) . .
C28 N6 C31 Sm2 -74.7(3) . .
C43 N6 C31 Sm2 106.5(4) . .
C29 C30 C31 N6 0.7(5) . .
Sm2 C30 C31 N6 -68.7(3) . .
C29 C30 C31 C32 -179.4(5) . .
Sm2 C30 C31 C32 111.3(5) . .
C29 C30 C31 Sm2 69.4(4) . .
N7 Sm2 C31 N6 -113.4(3) . .
N5 Sm2 C31 N6 9.0(3) . .
N8 Sm2 C31 N6 138.3(3) . .
N6 Sm2 C31 N6 -72.1(3) 3 .
C31 Sm2 C31 N6 -106.2(3) 3 .
C28 Sm2 C31 N6 36.9(2) . .
C28 Sm2 C31 N6 -46.4(5) 3 .
C30 Sm2 C31 N6 -133.6(3) 3 .
C30 Sm2 C31 N6 110.7(4) . .
C29 Sm2 C31 N6 74.4(3) . .
N7 Sm2 C31 C30 135.9(4) . .
N5 Sm2 C31 C30 -101.7(3) . .
N8 Sm2 C31 C30 27.6(4) . .
N6 Sm2 C31 C30 177.2(3) 3 .
N6 Sm2 C31 C30 -110.7(4) . .
C31 Sm2 C31 C30 143.0(3) 3 .
C28 Sm2 C31 C30 -73.8(3) . .
C28 Sm2 C31 C30 -157.1(3) 3 .
C30 Sm2 C31 C30 115.7(4) 3 .
C29 Sm2 C31 C30 -36.3(3) . .
N7 Sm2 C31 C32 7.8(3) . .
N5 Sm2 C31 C32 130.2(3) . .
N8 Sm2 C31 C32 -100.5(4) . .
N6 Sm2 C31 C32 49.1(4) 3 .
N6 Sm2 C31 C32 121.2(4) . .
C31 Sm2 C31 C32 14.9(5) 3 .
C28 Sm2 C31 C32 158.1(4) . .
C28 Sm2 C31 C32 74.8(5) 3 .
C30 Sm2 C31 C32 -12.4(4) 3 .
C30 Sm2 C31 C32 -128.1(5) . .
C29 Sm2 C31 C32 -164.4(4) . .
N6 C31 C32 C33 59.4(6) . .
C30 C31 C32 C33 -120.5(5) . .
Sm2 C31 C32 C33 -25.2(4) . .
N6 C31 C32 C41 177.6(4) . .
C30 C31 C32 C41 -2.4(7) . .
Sm2 C31 C32 C41 92.9(4) . .
N6 C31 C32 C39 -62.4(6) . .
C30 C31 C32 C39 117.7(5) . .
Sm2 C31 C32 C39 -147.1(3) . .
C33 N7 C33 C34 -2.1(7) 3 .
Sm2 N7 C33 C34 149.0(4) . .
C33 N7 C33 C32 173.1(3) 3 .
Sm2 N7 C33 C32 -35.8(6) . .
C31 C32 C33 C34 -146.3(5) . .
C41 C32 C33 C34 95.6(6) . .
C39 C32 C33 C34 -24.3(7) . .
C31 C32 C33 N7 39.6(6) . .
C41 C32 C33 N7 -78.4(6) . .
C39 C32 C33 N7 161.7(5) . .
N7 C33 C34 C34 1.3(4) . 3
C32 C33 C34 C34 -173.1(4) . 3
C26 C27 C35 C36 60.6(6) . .
C28 C27 C35 C36 177.9(4) . .
C37 C27 C35 C36 -61.5(6) . .
C26 C27 C37 C38 -178.5(4) . .
C28 C27 C37 C38 58.6(6) . .
C35 C27 C37 C38 -58.7(6) . .
C31 C32 C39 C40 -46.7(6) . .
C33 C32 C39 C40 -168.7(4) . .
C41 C32 C39 C40 72.3(6) . .
C31 C32 C41 C42 -174.5(4) . .
C33 C32 C41 C42 -55.0(6) . .
C39 C32 C41 C42 65.0(6) . .
Sm2 N8 C44 C45 180.00(18) . .
N8 C44 C45 C47 180.000(15) . .
N8 C44 C45 C46 -58.8(7) . .
N8 C44 C45 C46 58.8(7) . 3
C49 C48 C49 C50 1.4(12) 3_655 .
C48 C49 C50 C51 -2.3(11) . .
C49 C50 C51 C50 3.1(13) . 3_655
C53 C52 C53 C54 0.4(16) 3 .
C52 C53 C54 C55 -0.8(13) . .
C53 C54 C55 C54 1.1(17) . 3
